data_4122751
loop_
_publ_author_name
'Zheng, Dehua'
'Wang, Ning'
'Wang, Mei'
'Ding, Shengda'
'Ma, Chengbing'
'Darensbourg, Marcetta Y.'
'Hall, Michael B.'
'Sun, Licheng'

_publ_section_title
;
 Intramolecular Iron-Mediated C-H Bond Heterolysis with an Assist of
 Pendant Base in a [FeFe]-Hydrogenase Model.
;
_journal_name_full 'Journal of the American Chemical Society'
_journal_page_first 141007112505006
_journal_paper_doi 10.1021/ja5078014
_journal_year 2014
_chemical_formula_moiety 'C39 H42 Fe2 N2 O4 P2 S2'
_chemical_formula_sum 'C39 H42 Fe2 N2 O4 P2 S2'
_chemical_formula_weight 840.50
_chemical_name_systematic
;
 ?
;
_space_group_crystal_system orthorhombic
_space_group_IT_number 61
_space_group_name_Hall '-P 2ac 2ab'
_space_group_name_H-M_alt 'P b c a'
_symmetry_space_group_name_Hall '-P 2ac 2ab'
_symmetry_space_group_name_H-M 'P b c a'
_atom_sites_solution_hydrogens geom
_atom_sites_solution_primary direct
_audit_creation_date 2014-04-07
_audit_creation_method
;
Olex2 1.2
(compiled 2014.02.17 svn.r2891 for OlexSys, GUI svn.r4777)
;
_cell_angle_alpha 90
_cell_angle_beta 90
_cell_angle_gamma 90
_cell_formula_units_Z 8
_cell_length_a 18.1015(9)
_cell_length_b 18.1158(9)
_cell_length_c 23.9990(12)
_cell_measurement_reflns_used 9233
_cell_measurement_temperature 110
_cell_measurement_theta_max 26.749
_cell_measurement_theta_min 2.326
_cell_volume 7869.8(7)
_computing_cell_refinement 'APEXII (Bruker, 2013)'
_computing_data_collection 'APEXII (Bruker, 2013)'
_computing_data_reduction 'SAINT (Bruker AXS Inc.)'
_computing_molecular_graphics 'Olex2 (Dolomanov et al., 2009)'
_computing_publication_material 'Olex2 (Dolomanov et al., 2009)'
_computing_structure_refinement 'ShelXL (Sheldrick, 2008)'
_computing_structure_solution 'ShelXT (Sheldrick, 2008)'
_diffrn_ambient_temperature 110
_diffrn_detector 'CCD area detector'
_diffrn_detector_area_resol_mean 7.9
_diffrn_detector_type 'Bruker APEX2 area detector'
_diffrn_measured_fraction_theta_full 1.000
_diffrn_measured_fraction_theta_max 0.997
_diffrn_measurement_device 'three-circle diffractometer'
_diffrn_measurement_device_type 'Bruker APEX2 area detector'
_diffrn_measurement_method '\w and \f scans'
_diffrn_radiation_collimation 0.5
_diffrn_radiation_monochromator graphite
_diffrn_radiation_probe x-ray
_diffrn_radiation_type MoK\a
_diffrn_radiation_wavelength 0.71073
_diffrn_reflns_av_R_equivalents 0.0602
_diffrn_reflns_av_unetI/netI 0.0547
_diffrn_reflns_Laue_measured_fraction_full 1.000
_diffrn_reflns_Laue_measured_fraction_max 0.997
_diffrn_reflns_limit_h_max 21
_diffrn_reflns_limit_h_min -24
_diffrn_reflns_limit_k_max 22
_diffrn_reflns_limit_k_min -24
_diffrn_reflns_limit_l_max 23
_diffrn_reflns_limit_l_min -32
_diffrn_reflns_number 47239
_diffrn_reflns_point_group_measured_fraction_full 1.000
_diffrn_reflns_point_group_measured_fraction_max 0.997
_diffrn_reflns_theta_full 25.242
_diffrn_reflns_theta_max 28.351
_diffrn_reflns_theta_min 1.803
_diffrn_source 'sealed X-ray tube'
_exptl_absorpt_coefficient_mu 0.967
_exptl_absorpt_correction_T_max 0.908
_exptl_absorpt_correction_T_min 0.890
_exptl_absorpt_correction_type multi-scan
_exptl_absorpt_process_details
;
SADABS-2008/1 (Bruker,2008) was used for absorption correction.
wR2(int) was 0.0479 before and 0.0321 after correction.
The Ratio of minimum to maximum transmission is 0.8615.
The \l/2 correction factor is 0.0015.
;
_exptl_crystal_colour 'dark red'
_exptl_crystal_colour_modifier dark
_exptl_crystal_colour_primary red
_exptl_crystal_density_diffrn 1.419
_exptl_crystal_description needle
_exptl_crystal_F_000 3488
_exptl_crystal_size_max 0.2
_exptl_crystal_size_mid 0.1
_exptl_crystal_size_min 0.1
_refine_diff_density_max 0.585
_refine_diff_density_min -0.308
_refine_diff_density_rms 0.057
_refine_ls_extinction_method none
_refine_ls_goodness_of_fit_ref 0.991
_refine_ls_hydrogen_treatment constr
_refine_ls_matrix_type full
_refine_ls_number_parameters 574
_refine_ls_number_reflns 9800
_refine_ls_number_restraints 115
_refine_ls_restrained_S_all 0.987
_refine_ls_R_factor_all 0.1020
_refine_ls_R_factor_gt 0.0472
_refine_ls_shift/su_max 0.001
_refine_ls_shift/su_mean 0.000
_refine_ls_structure_factor_coef Fsqd
_refine_ls_weighting_details 'w=1/[\s^2^(Fo^2^)+(0.0506P)^2^+1.5901P] where P=(Fo^2^+2Fc^2^)/3'
_refine_ls_weighting_scheme calc
_refine_ls_wR_factor_gt 0.0937
_refine_ls_wR_factor_ref 0.1122
_reflns_Friedel_coverage 0.000
_reflns_number_gt 5878
_reflns_number_total 9800
_reflns_threshold_expression 'I > 2\s(I)'
_cod_data_source_file ja5078014_si_002.cif
_cod_data_source_block ok
_cod_database_code 4122751
_shelxl_version_number 2014-3
_shelx_space_group_comment
;
The symmetry employed for this shelxl refinement is uniquely defined
by the following loop, which should always be used as a source of
symmetry information in preference to the above space-group names.
They are only intended as comments.
;
_shelx_estimated_absorpt_t_max 0.910
_shelx_estimated_absorpt_t_min 0.830
_olex2_refinement_description
;
1. Fixed Uiso
 At 1.2 times of:
  All C(H) groups, All C(H,H) groups
 At 1.5 times of:
  All C(H,H,H) groups
2. Rigid body (RIGU) restrains
 C21_1, C22_1, C23_1, C24_1, C25_1, C26_1, C27_1
 C21_2, C22_2, C23_2, C24_2, C25_2, C26_2, C27_2
 with sigma for 1-2 distances of 0.005 and sigma for 1-3 distances of 0.005
3. Same fragment restrains
{C5A, C6A, C7A, C8A, C9A}
as
{C5B, C6B, C7B, C8B, C9B}
4. Others
 Sof(C21)=Sof(H21A)=Sof(H21B)=Sof(C22)=Sof(C23)=Sof(H23)=Sof(C24)=Sof(H24)=
 Sof(C25)=Sof(H25)=Sof(C26)=Sof(H26)=Sof(C27)=Sof(H27)=1-FVAR(1)
 Sof(C21)=Sof(H21A)=Sof(H21B)=Sof(C22)=Sof(C23)=Sof(H23)=Sof(C24)=Sof(H24)=
 Sof(C25)=Sof(H25)=Sof(C26)=Sof(H26)=Sof(C27)=Sof(H27)=FVAR(1)
 Sof(C5B)=Sof(H5BA)=Sof(H5BB)=Sof(C6B)=Sof(C7B)=Sof(H7BA)=Sof(H7BB)=Sof(C8B)=
 Sof(H8BA)=Sof(H8BB)=Sof(H8BC)=Sof(C9B)=Sof(H9BA)=Sof(H9BB)=Sof(H9BC)=1-FVAR(2)
 Sof(C5A)=Sof(H5AA)=Sof(H5AB)=Sof(C6A)=Sof(C7A)=Sof(H7AA)=Sof(H7AB)=Sof(C8A)=
 Sof(H8AA)=Sof(H8AB)=Sof(H8AC)=Sof(C9A)=Sof(H9AA)=Sof(H9AB)=Sof(H9AC)=FVAR(2)
5.a Secondary CH2 refined with riding coordinates:
 C5A(H5AA,H5AB), C7A(H7AA,H7AB), C5B(H5BA,H5BB), C7B(H7BA,H7BB), C10(H10A,
 H10B), C11(H11A,H11B), C12(H12A,H12B), C13(H13A,H13B), C14(H14A,H14B),
 C21(H21A,H21B), C21(H21A,H21B)
5.b Aromatic/amide H refined with riding coordinates:
 C16(H16), C17(H17), C18(H18), C19(H19), C20(H20), C29(H29), C30(H30),
 C31(H31), C32(H32), C33(H33), C35(H35), C36(H36), C37(H37), C38(H38), C39(H39),
  C23(H23), C24(H24), C25(H25), C26(H26), C27(H27), C23(H23), C24(H24),
 C25(H25), C26(H26), C27(H27)
5.c Idealised Me refined as rotating group:
 C8A(H8AA,H8AB,H8AC), C9A(H9AA,H9AB,H9AC), C8B(H8BA,H8BB,H8BC), C9B(H9BA,H9BB,
 H9BC)
;
_olex2_computing_structure_refinement_long 'ShelXL (Sheldrick, 2008)'

loop_
_space_group_symop_operation_xyz
'x, y, z'
'-x+1/2, -y, z+1/2'
'-x, y+1/2, -z+1/2'
'x+1/2, -y+1/2, -z'
'-x, -y, -z'
'x-1/2, y, -z-1/2'
'x, -y-1/2, z-1/2'
'-x-1/2, y-1/2, z'

loop_
_atom_site_label
_atom_site_type_symbol
_atom_site_fract_x
_atom_site_fract_y
_atom_site_fract_z
_atom_site_U_iso_or_equiv
_atom_site_adp_type
_atom_site_occupancy
_atom_site_site_symmetry_order
_atom_site_calc_flag
_atom_site_refinement_flags_posn
_atom_site_refinement_flags_adp
_atom_site_refinement_flags_occupancy
_atom_site_disorder_assembly
_atom_site_disorder_group
Fe1 Fe 0.70692(2) 0.19109(2) 0.34057(2) 0.03693(11) Uani 1 1 d . . . . .
Fe2 Fe 0.61236(2) 0.08730(2) 0.35381(2) 0.05457(14) Uani 1 1 d . . . . .
S1 S 0.70404(4) 0.11596(4) 0.41395(3) 0.04664(18) Uani 1 1 d . . . . .
S2 S 0.58747(4) 0.20981(4) 0.35990(4) 0.0509(2) Uani 1 1 d . . . . .
P1 P 0.80755(4) 0.14177(4) 0.30555(3) 0.04232(18) Uani 1 1 d . . . . .
P2 P 0.69600(4) 0.22766(3) 0.25374(3) 0.03760(17) Uani 1 1 d . . . . .
O1 O 0.78016(17) 0.31876(14) 0.38660(13) 0.0990(9) Uani 1 1 d . . . . .
O2 O 0.5192(2) -0.0031(2) 0.42481(17) 0.1678(18) Uani 1 1 d . . . . .
O3 O 0.69209(16) -0.04181(13) 0.31374(13) 0.0923(9) Uani 1 1 d . . . . .
O4 O 0.52755(16) 0.08933(15) 0.25059(14) 0.1010(10) Uani 1 1 d . . . . .
N1 N 0.84211(11) 0.23899(12) 0.22214(10) 0.0452(6) Uani 1 1 d . . . . .
N2 N 0.71988(14) 0.08267(11) 0.22284(11) 0.0548(7) Uani 1 1 d . . . . .
C1 C 0.75143(16) 0.26866(14) 0.36702(13) 0.0491(7) Uani 1 1 d . . . . .
C2 C 0.5533(2) 0.0356(2) 0.39831(19) 0.0919(13) Uani 1 1 d . . . . .
C3 C 0.6626(2) 0.01007(17) 0.32984(16) 0.0662(10) Uani 1 1 d . . . . .
C4 C 0.5606(2) 0.08897(17) 0.29135(18) 0.0698(10) Uani 1 1 d . . . . .
C5A C 0.6788(5) 0.1676(6) 0.4780(6) 0.064(3) Uani 0.562(7) 1 d D . P A 1
H5AA H 0.6825 0.1327 0.5097 0.077 Uiso 0.562(7) 1 calc R U P A 1
H5AB H 0.7172 0.2058 0.4838 0.077 Uiso 0.562(7) 1 calc R U P A 1
C6A C 0.6040(6) 0.2059(7) 0.4827(5) 0.062(5) Uani 0.562(7) 1 d D . P A 1
C7A C 0.5839(5) 0.2513(4) 0.4322(4) 0.064(2) Uani 0.562(7) 1 d D . P A 1
H7AA H 0.6166 0.2951 0.4320 0.076 Uiso 0.562(7) 1 calc R U P A 1
H7AB H 0.5329 0.2697 0.4380 0.076 Uiso 0.562(7) 1 calc R U P A 1
C8A C 0.6111(6) 0.2585(5) 0.5329(3) 0.104(3) Uani 0.562(7) 1 d D . P A 1
H8AA H 0.6229 0.2299 0.5664 0.156 Uiso 0.562(7) 1 calc R U P A 1
H8AB H 0.5643 0.2847 0.5384 0.156 Uiso 0.562(7) 1 calc R U P A 1
H8AC H 0.6505 0.2943 0.5258 0.156 Uiso 0.562(7) 1 calc R U P A 1
C9A C 0.5414(4) 0.1510(4) 0.4964(4) 0.085(3) Uani 0.562(7) 1 d D . P A 1
H9AA H 0.5294 0.1221 0.4630 0.127 Uiso 0.562(7) 1 calc R U P A 1
H9AB H 0.4975 0.1782 0.5086 0.127 Uiso 0.562(7) 1 calc R U P A 1
H9AC H 0.5575 0.1177 0.5262 0.127 Uiso 0.562(7) 1 calc R U P A 1
C5B C 0.6554(7) 0.1470(6) 0.4740(7) 0.058(3) Uani 0.438(7) 1 d D . P A 2
H5BA H 0.6245 0.1049 0.4861 0.069 Uiso 0.438(7) 1 calc R U P A 2
H5BB H 0.6932 0.1539 0.5033 0.069 Uiso 0.438(7) 1 calc R U P A 2
C6B C 0.6050(7) 0.2156(8) 0.4772(6) 0.064(7) Uani 0.438(7) 1 d D . P A 2
C7B C 0.5533(5) 0.2237(6) 0.4281(4) 0.064(3) Uani 0.438(7) 1 d D . P A 2
H7BA H 0.5322 0.2741 0.4296 0.077 Uiso 0.438(7) 1 calc R U P A 2
H7BB H 0.5119 0.1888 0.4337 0.077 Uiso 0.438(7) 1 calc R U P A 2
C8B C 0.6534(5) 0.2854(4) 0.4828(4) 0.078(3) Uani 0.438(7) 1 d D . P A 2
H8BA H 0.6800 0.2839 0.5183 0.117 Uiso 0.438(7) 1 calc R U P A 2
H8BB H 0.6218 0.3293 0.4817 0.117 Uiso 0.438(7) 1 calc R U P A 2
H8BC H 0.6889 0.2872 0.4520 0.117 Uiso 0.438(7) 1 calc R U P A 2
C9B C 0.5580(6) 0.2089(7) 0.5308(4) 0.096(4) Uani 0.438(7) 1 d D . P A 2
H9BA H 0.5284 0.1636 0.5292 0.145 Uiso 0.438(7) 1 calc R U P A 2
H9BB H 0.5252 0.2517 0.5338 0.145 Uiso 0.438(7) 1 calc R U P A 2
H9BC H 0.5907 0.2071 0.5633 0.145 Uiso 0.438(7) 1 calc R U P A 2
C10 C 0.77473(14) 0.28278(13) 0.22775(13) 0.0429(7) Uani 1 1 d . . . . .
H10A H 0.7617 0.3040 0.1910 0.051 Uiso 1 1 calc R U . . .
H10B H 0.7840 0.3242 0.2538 0.051 Uiso 1 1 calc R U . . .
C11 C 0.87047(14) 0.21182(15) 0.27484(13) 0.0492(7) Uani 1 1 d . . . . .
H11A H 0.8761 0.2536 0.3011 0.059 Uiso 1 1 calc R U . . .
H11B H 0.9198 0.1896 0.2689 0.059 Uiso 1 1 calc R U . . .
C12 C 0.69469(16) 0.15345(13) 0.20051(12) 0.0475(7) Uani 1 1 d . . . . .
H12A H 0.6438 0.1478 0.1861 0.057 Uiso 1 1 calc R U . . .
H12B H 0.7268 0.1679 0.1690 0.057 Uiso 1 1 calc R U . . .
C13 C 0.79558(17) 0.08107(14) 0.24371(14) 0.0552(8) Uani 1 1 d . . . . .
H13A H 0.8296 0.0973 0.2138 0.066 Uiso 1 1 calc R U . . .
H13B H 0.8088 0.0298 0.2539 0.066 Uiso 1 1 calc R U . . .
C14 C 0.89916(16) 0.28002(17) 0.19155(14) 0.0584(8) Uani 1 1 d . . . . .
H14A H 0.9471 0.2543 0.1958 0.070 Uiso 1 1 calc R U . . .
H14B H 0.9043 0.3298 0.2081 0.070 Uiso 1 1 calc R U . . .
C15 C 0.88204(16) 0.28783(17) 0.13062(14) 0.0549(8) Uani 1 1 d . . . . .
C16 C 0.86531(19) 0.2270(2) 0.09809(17) 0.0691(10) Uani 1 1 d . . . . .
H16 H 0.8618 0.1797 0.1151 0.083 Uiso 1 1 calc R U . . .
C17 C 0.8537(2) 0.2335(3) 0.04154(18) 0.0822(11) Uani 1 1 d . . . . .
H17 H 0.8425 0.1910 0.0199 0.099 Uiso 1 1 calc R U . . .
C18 C 0.8582(2) 0.3008(3) 0.01678(19) 0.0899(13) Uani 1 1 d . . . . .
H18 H 0.8507 0.3053 -0.0222 0.108 Uiso 1 1 calc R U . . .
C19 C 0.8735(2) 0.3615(3) 0.0477(2) 0.0967(14) Uani 1 1 d . . . . .
H19 H 0.8762 0.4085 0.0304 0.116 Uiso 1 1 calc R U . . .
C20 C 0.8853(2) 0.35524(19) 0.10439(18) 0.0756(10) Uani 1 1 d . . . . .
H20 H 0.8958 0.3982 0.1256 0.091 Uiso 1 1 calc R U . . .
C28 C 0.87060(16) 0.08950(16) 0.35056(13) 0.0501(7) Uani 1 1 d . . . . .
C29 C 0.9289(2) 0.1242(2) 0.37669(16) 0.0753(11) Uani 1 1 d . . . . .
H29 H 0.9374 0.1753 0.3706 0.090 Uiso 1 1 calc R U . . .
C30 C 0.9753(2) 0.0847(3) 0.41177(19) 0.0977(14) Uani 1 1 d . . . . .
H30 H 1.0155 0.1091 0.4294 0.117 Uiso 1 1 calc R U . . .
C31 C 0.9641(3) 0.0124(3) 0.42105(18) 0.0960(15) Uani 1 1 d . . . . .
H31 H 0.9966 -0.0144 0.4446 0.115 Uiso 1 1 calc R U . . .
C32 C 0.9064(3) -0.0220(2) 0.39671(19) 0.0985(14) Uani 1 1 d . . . . .
H32 H 0.8980 -0.0730 0.4036 0.118 Uiso 1 1 calc R U . . .
C33 C 0.8594(2) 0.01635(18) 0.36177(17) 0.0783(11) Uani 1 1 d . . . . .
H33 H 0.8187 -0.0085 0.3453 0.094 Uiso 1 1 calc R U . . .
C34 C 0.62201(14) 0.29085(13) 0.23308(12) 0.0421(7) Uani 1 1 d . . . . .
C35 C 0.61099(16) 0.35255(14) 0.26584(15) 0.0571(8) Uani 1 1 d . . . . .
H35 H 0.6396 0.3589 0.2987 0.069 Uiso 1 1 calc R U . . .
C36 C 0.55884(18) 0.40530(16) 0.25164(17) 0.0664(10) Uani 1 1 d . . . . .
H36 H 0.5524 0.4478 0.2743 0.080 Uiso 1 1 calc R U . . .
C37 C 0.51680(18) 0.39599(19) 0.20506(17) 0.0696(10) Uani 1 1 d . . . . .
H37 H 0.4811 0.4321 0.1951 0.084 Uiso 1 1 calc R U . . .
C38 C 0.52594(19) 0.3347(2) 0.17265(16) 0.0734(10) Uani 1 1 d . . . . .
H38 H 0.4962 0.3279 0.1404 0.088 Uiso 1 1 calc R U . . .
C39 C 0.57856(17) 0.28232(17) 0.18669(14) 0.0599(8) Uani 1 1 d . . . . .
H39 H 0.5846 0.2399 0.1639 0.072 Uiso 1 1 calc R U . . .
C21_1 C 0.7105(8) 0.0160(8) 0.1821(4) 0.057(3) Uani 0.530(16) 1 d D U P B 1
H21A_1 H 0.7359 -0.0270 0.1988 0.068 Uiso 0.530(16) 1 calc R U P B 1
H21B_1 H 0.6572 0.0039 0.1804 0.068 Uiso 0.530(16) 1 calc R U P B 1
C22_1 C 0.7379(8) 0.0241(15) 0.1235(5) 0.064(4) Uani 0.530(16) 1 d D U P B 1
C23_1 C 0.6902(7) 0.0444(11) 0.0817(5) 0.089(5) Uani 0.530(16) 1 d D U P B 1
H23_1 H 0.6398 0.0531 0.0906 0.106 Uiso 0.530(16) 1 calc R U P B 1
C24_1 C 0.7134(9) 0.0526(8) 0.0271(5) 0.109(4) Uani 0.530(16) 1 d D U P B 1
H24_1 H 0.6791 0.0662 -0.0010 0.130 Uiso 0.530(16) 1 calc R U P B 1
C25_1 C 0.7849(9) 0.0412(7) 0.0140(5) 0.106(4) Uani 0.530(16) 1 d D U P B 1
H25_1 H 0.8013 0.0479 -0.0233 0.127 Uiso 0.530(16) 1 calc R U P B 1
C26_1 C 0.8354(6) 0.0193(10) 0.0556(6) 0.096(4) Uani 0.530(16) 1 d D U P B 1
H26_1 H 0.8853 0.0092 0.0462 0.115 Uiso 0.530(16) 1 calc R U P B 1
C27_1 C 0.8120(5) 0.0128(7) 0.1099(5) 0.079(3) Uani 0.530(16) 1 d D U P B 1
H27_1 H 0.8465 0.0006 0.1382 0.095 Uiso 0.530(16) 1 calc R U P B 1
C21_2 C 0.6935(9) 0.0274(10) 0.1876(5) 0.055(3) Uani 0.470(16) 1 d D U P B 2
H21A_2 H 0.6408 0.0370 0.1795 0.067 Uiso 0.470(16) 1 calc R U P B 2
H21B_2 H 0.6966 -0.0206 0.2073 0.067 Uiso 0.470(16) 1 calc R U P B 2
C22_2 C 0.7347(7) 0.0215(16) 0.1336(5) 0.056(4) Uani 0.470(16) 1 d D U P B 2
C23_2 C 0.7089(7) 0.0550(11) 0.0862(4) 0.064(4) Uani 0.470(16) 1 d D U P B 2
H23_2 H 0.6626 0.0796 0.0875 0.077 Uiso 0.470(16) 1 calc R U P B 2
C24_2 C 0.7481(8) 0.0543(8) 0.0366(5) 0.084(4) Uani 0.470(16) 1 d D U P B 2
H24_2 H 0.7280 0.0767 0.0042 0.101 Uiso 0.470(16) 1 calc R U P B 2
C25_2 C 0.8149(9) 0.0215(9) 0.0347(6) 0.088(4) Uani 0.470(16) 1 d D U P B 2
H25_2 H 0.8438 0.0237 0.0017 0.105 Uiso 0.470(16) 1 calc R U P B 2
C26_2 C 0.8417(5) -0.0162(8) 0.0822(6) 0.096(4) Uani 0.470(16) 1 d D U P B 2
H26_2 H 0.8880 -0.0407 0.0806 0.115 Uiso 0.470(16) 1 calc R U P B 2
C27_2 C 0.8011(6) -0.0175(7) 0.1304(5) 0.074(3) Uani 0.470(16) 1 d D U P B 2
H27_2 H 0.8182 -0.0450 0.1616 0.088 Uiso 0.470(16) 1 calc R U P B 2

loop_
_atom_site_aniso_label
_atom_site_aniso_U_11
_atom_site_aniso_U_22
_atom_site_aniso_U_33
_atom_site_aniso_U_23
_atom_site_aniso_U_13
_atom_site_aniso_U_12
Fe1 0.0356(2) 0.03213(17) 0.0431(3) 0.00469(16) -0.00361(17) -0.00057(14)
Fe2 0.0525(3) 0.0438(2) 0.0674(3) 0.0070(2) -0.0083(2) -0.01440(18)
S1 0.0514(4) 0.0404(3) 0.0481(5) 0.0086(3) -0.0056(3) -0.0006(3)
S2 0.0393(4) 0.0533(4) 0.0602(6) 0.0124(4) 0.0019(3) 0.0040(3)
P1 0.0419(4) 0.0387(3) 0.0464(5) -0.0002(3) -0.0064(3) 0.0079(3)
P2 0.0361(3) 0.0340(3) 0.0427(4) 0.0047(3) -0.0033(3) 0.0022(3)
O1 0.137(2) 0.0672(15) 0.092(2) -0.0157(15) -0.0110(19) -0.0442(15)
O2 0.185(4) 0.192(4) 0.127(4) 0.024(3) 0.035(3) -0.114(3)
O3 0.125(2) 0.0485(13) 0.104(2) -0.0025(14) -0.0128(18) 0.0097(14)
O4 0.099(2) 0.103(2) 0.101(3) 0.0043(17) -0.0497(19) -0.0107(15)
N1 0.0366(12) 0.0527(12) 0.0463(16) 0.0044(11) 0.0035(11) 0.0032(10)
N2 0.0728(17) 0.0362(11) 0.0555(18) -0.0062(11) -0.0197(13) 0.0029(11)
C1 0.0579(18) 0.0401(14) 0.049(2) 0.0043(14) 0.0005(15) -0.0068(13)
C2 0.097(3) 0.094(3) 0.085(3) 0.003(2) 0.002(2) -0.050(2)
C3 0.080(2) 0.0462(17) 0.072(3) 0.0089(17) -0.0155(19) -0.0138(16)
C4 0.067(2) 0.0571(18) 0.085(3) 0.0026(19) -0.018(2) -0.0145(16)
C5A 0.073(6) 0.076(6) 0.044(5) -0.011(5) -0.006(5) -0.010(4)
C6A 0.085(11) 0.052(5) 0.050(8) -0.003(5) 0.008(7) 0.000(5)
C7A 0.063(5) 0.063(5) 0.065(5) -0.003(4) 0.018(4) 0.007(4)
C8A 0.157(9) 0.091(5) 0.063(6) -0.015(4) 0.033(6) 0.009(6)
C9A 0.078(5) 0.092(5) 0.084(6) 0.020(4) 0.036(4) -0.005(4)
C5B 0.064(7) 0.067(7) 0.042(6) 0.007(6) -0.016(5) -0.005(5)
C6B 0.053(10) 0.075(10) 0.063(13) 0.011(8) 0.022(8) 0.001(7)
C7B 0.046(6) 0.080(7) 0.066(6) 0.007(6) 0.005(5) 0.010(4)
C8B 0.083(6) 0.068(5) 0.083(8) -0.012(5) 0.007(5) 0.003(4)
C9B 0.096(8) 0.124(10) 0.069(8) 0.010(7) 0.028(6) 0.006(7)
C10 0.0442(15) 0.0370(12) 0.0474(19) 0.0057(12) 0.0052(13) 0.0007(11)
C11 0.0348(14) 0.0586(16) 0.054(2) 0.0009(15) 0.0013(13) 0.0049(12)
C12 0.0535(17) 0.0418(14) 0.0471(19) -0.0026(13) -0.0090(14) 0.0018(12)
C13 0.070(2) 0.0419(14) 0.053(2) -0.0050(14) -0.0120(16) 0.0156(13)
C14 0.0425(16) 0.0733(19) 0.059(2) 0.0006(17) 0.0084(15) -0.0047(14)
C15 0.0393(16) 0.0678(19) 0.058(2) -0.0002(17) 0.0115(15) 0.0017(14)
C16 0.070(2) 0.072(2) 0.065(3) 0.0040(19) 0.0088(19) -0.0098(17)
C17 0.078(3) 0.104(3) 0.065(3) -0.014(2) 0.003(2) -0.019(2)
C18 0.083(3) 0.124(4) 0.063(3) 0.015(3) 0.001(2) -0.007(3)
C19 0.118(4) 0.087(3) 0.085(4) 0.029(3) 0.009(3) 0.009(3)
C20 0.094(3) 0.065(2) 0.068(3) 0.0027(19) 0.016(2) 0.0042(19)
C28 0.0488(17) 0.0576(17) 0.0438(19) -0.0026(14) -0.0068(14) 0.0207(14)
C29 0.075(2) 0.074(2) 0.077(3) 0.000(2) -0.026(2) 0.0129(19)
C30 0.080(3) 0.124(4) 0.089(4) -0.009(3) -0.040(2) 0.021(3)
C31 0.112(4) 0.110(3) 0.066(3) -0.005(3) -0.027(3) 0.060(3)
C32 0.142(4) 0.071(2) 0.083(3) 0.010(2) -0.033(3) 0.035(3)
C33 0.097(3) 0.0552(19) 0.082(3) 0.0031(18) -0.033(2) 0.0151(18)
C34 0.0380(14) 0.0419(13) 0.0463(19) 0.0142(12) -0.0001(13) 0.0028(11)
C35 0.0549(18) 0.0469(15) 0.070(2) 0.0062(15) -0.0094(16) 0.0109(13)
C36 0.063(2) 0.0495(16) 0.087(3) 0.0060(17) -0.003(2) 0.0184(14)
C37 0.056(2) 0.068(2) 0.084(3) 0.029(2) 0.0016(19) 0.0240(17)
C38 0.065(2) 0.095(3) 0.061(3) 0.020(2) -0.0135(18) 0.0232(19)
C39 0.061(2) 0.0678(19) 0.051(2) 0.0049(16) -0.0054(16) 0.0137(16)
C21_1 0.071(7) 0.028(4) 0.071(6) -0.028(3) -0.019(4) 0.009(4)
C22_1 0.081(6) 0.044(7) 0.068(6) -0.027(5) -0.013(4) 0.011(5)
C23_1 0.115(7) 0.065(8) 0.086(6) -0.020(5) -0.040(5) 0.007(7)
C24_1 0.157(9) 0.082(6) 0.087(7) -0.020(5) -0.037(6) 0.021(7)
C25_1 0.160(9) 0.078(7) 0.080(7) -0.033(5) -0.019(6) 0.008(6)
C26_1 0.116(8) 0.100(9) 0.073(8) -0.029(7) 0.003(6) 0.016(6)
C27_1 0.091(5) 0.077(7) 0.069(6) -0.028(5) -0.010(4) 0.018(4)
C21_2 0.079(7) 0.031(6) 0.056(6) -0.007(4) -0.006(4) 0.017(4)
C22_2 0.063(6) 0.049(7) 0.057(6) -0.030(5) -0.013(4) 0.000(5)
C23_2 0.079(6) 0.051(6) 0.062(6) -0.018(5) -0.008(5) 0.009(6)
C24_2 0.104(8) 0.077(6) 0.070(7) -0.013(5) 0.004(5) 0.012(7)
C25_2 0.100(8) 0.100(8) 0.062(8) -0.032(7) 0.006(6) 0.019(6)
C26_2 0.100(7) 0.104(8) 0.082(8) -0.038(6) 0.004(5) 0.034(6)
C27_2 0.092(6) 0.064(6) 0.065(6) -0.030(4) -0.009(4) 0.018(5)

loop_
_atom_type_symbol
_atom_type_description
_atom_type_scat_dispersion_real
_atom_type_scat_dispersion_imag
_atom_type_scat_source
C C 0.0033 0.0016 'International Tables Vol C Tables 4.2.6.8 and 6.1.1.4'
H H 0.0000 0.0000 'International Tables Vol C Tables 4.2.6.8 and 6.1.1.4'
Fe Fe 0.3463 0.8444 'International Tables Vol C Tables 4.2.6.8 and 6.1.1.4'
N N 0.0061 0.0033 'International Tables Vol C Tables 4.2.6.8 and 6.1.1.4'
O O 0.0106 0.0060 'International Tables Vol C Tables 4.2.6.8 and 6.1.1.4'
P P 0.1023 0.0942 'International Tables Vol C Tables 4.2.6.8 and 6.1.1.4'
S S 0.1246 0.1234 'International Tables Vol C Tables 4.2.6.8 and 6.1.1.4'

loop_
_geom_angle_atom_site_label_1
_geom_angle_atom_site_label_2
_geom_angle_atom_site_label_3
_geom_angle
S1 Fe1 Fe2 55.78(2)
S1 Fe1 S2 84.61(3)
S2 Fe1 Fe2 55.94(2)
P1 Fe1 Fe2 107.64(2)
P1 Fe1 S1 94.21(3)
P1 Fe1 S2 160.51(3)
P2 Fe1 Fe2 106.20(2)
P2 Fe1 S1 158.93(3)
P2 Fe1 S2 93.67(3)
P2 Fe1 P1 80.46(3)
C1 Fe1 Fe2 148.96(10)
C1 Fe1 S1 102.48(10)
C1 Fe1 S2 104.44(10)
C1 Fe1 P1 94.83(10)
C1 Fe1 P2 98.29(10)
S1 Fe2 Fe1 54.56(2)
S1 Fe2 S2 83.11(3)
S2 Fe2 Fe1 54.76(2)
C2 Fe2 Fe1 149.63(14)
C2 Fe2 S1 100.31(14)
C2 Fe2 S2 110.92(15)
C3 Fe2 Fe1 101.36(11)
C3 Fe2 S1 90.68(11)
C3 Fe2 S2 153.96(11)
C3 Fe2 C2 95.06(18)
C3 Fe2 C4 90.60(17)
C4 Fe2 Fe1 103.67(11)
C4 Fe2 S1 157.94(11)
C4 Fe2 S2 86.13(11)
C4 Fe2 C2 101.51(18)
Fe1 S1 Fe2 69.66(3)
C5A S1 Fe1 110.6(4)
C5A S1 Fe2 117.6(3)
C5B S1 Fe1 117.3(4)
C5B S1 Fe2 103.1(4)
Fe1 S2 Fe2 69.30(2)
C7A S2 Fe1 106.5(3)
C7A S2 Fe2 117.0(2)
C7B S2 Fe1 123.5(3)
C7B S2 Fe2 105.6(4)
C11 P1 Fe1 112.49(9)
C11 P1 C13 99.13(15)
C13 P1 Fe1 116.70(10)
C28 P1 Fe1 120.04(10)
C28 P1 C11 101.82(14)
C28 P1 C13 103.72(13)
C10 P2 Fe1 114.44(10)
C10 P2 C12 99.73(13)
C12 P2 Fe1 115.86(9)
C34 P2 Fe1 120.78(10)
C34 P2 C10 97.75(11)
C34 P2 C12 104.92(13)
C10 N1 C14 111.0(2)
C11 N1 C10 113.5(2)
C11 N1 C14 111.0(2)
C12 N2 C21_1 114.5(5)
C13 N2 C12 115.8(2)
C13 N2 C21_1 107.5(5)
C21_2 N2 C12 107.5(6)
C21_2 N2 C13 121.0(6)
O1 C1 Fe1 177.2(3)
O2 C2 Fe2 173.4(5)
O3 C3 Fe2 176.7(3)
O4 C4 Fe2 179.1(4)
S1 C5A H5AA 107.2
S1 C5A H5AB 107.2
H5AA C5A H5AB 106.8
C6A C5A S1 120.5(8)
C6A C5A H5AA 107.2
C6A C5A H5AB 107.2
C5A C6A C8A 105.3(9)
C7A C6A C5A 113.7(9)
C7A C6A C8A 108.1(9)
C7A C6A C9A 110.2(8)
C9A C6A C5A 112.0(9)
C9A C6A C8A 107.1(9)
S2 C7A H7AA 107.1
S2 C7A H7AB 107.1
C6A C7A S2 120.8(6)
C6A C7A H7AA 107.1
C6A C7A H7AB 107.1
H7AA C7A H7AB 106.8
C6A C8A H8AA 109.5
C6A C8A H8AB 109.5
C6A C8A H8AC 109.5
H8AA C8A H8AB 109.5
H8AA C8A H8AC 109.5
H8AB C8A H8AC 109.5
C6A C9A H9AA 109.5
C6A C9A H9AB 109.5
C6A C9A H9AC 109.5
H9AA C9A H9AB 109.5
H9AA C9A H9AC 109.5
H9AB C9A H9AC 109.5
S1 C5B H5BA 105.8
S1 C5B H5BB 105.8
H5BA C5B H5BB 106.2
C6B C5B S1 125.9(11)
C6B C5B H5BA 105.8
C6B C5B H5BB 105.8
C5B C6B C8B 109.2(9)
C7B C6B C5B 113.9(11)
C7B C6B C8B 109.9(11)
C7B C6B C9B 108.4(10)
C9B C6B C5B 107.6(12)
C9B C6B C8B 107.6(11)
S2 C7B H7BA 107.5
S2 C7B H7BB 107.5
C6B C7B S2 119.4(8)
C6B C7B H7BA 107.5
C6B C7B H7BB 107.5
H7BA C7B H7BB 107.0
C6B C8B H8BA 109.5
C6B C8B H8BB 109.5
C6B C8B H8BC 109.5
H8BA C8B H8BB 109.5
H8BA C8B H8BC 109.5
H8BB C8B H8BC 109.5
C6B C9B H9BA 109.5
C6B C9B H9BB 109.5
C6B C9B H9BC 109.5
H9BA C9B H9BB 109.5
H9BA C9B H9BC 109.5
H9BB C9B H9BC 109.5
P2 C10 H10A 109.1
P2 C10 H10B 109.1
N1 C10 P2 112.42(16)
N1 C10 H10A 109.1
N1 C10 H10B 109.1
H10A C10 H10B 107.9
P1 C11 H11A 109.4
P1 C11 H11B 109.4
N1 C11 P1 111.14(18)
N1 C11 H11A 109.4
N1 C11 H11B 109.4
H11A C11 H11B 108.0
P2 C12 H12A 109.1
P2 C12 H12B 109.1
N2 C12 P2 112.3(2)
N2 C12 H12A 109.1
N2 C12 H12B 109.1
H12A C12 H12B 107.9
P1 C13 H13A 109.3
P1 C13 H13B 109.3
N2 C13 P1 111.8(2)
N2 C13 H13A 109.3
N2 C13 H13B 109.3
H13A C13 H13B 107.9
N1 C14 H14A 109.0
N1 C14 H14B 109.0
N1 C14 C15 112.9(2)
H14A C14 H14B 107.8
C15 C14 H14A 109.0
C15 C14 H14B 109.0
C16 C15 C14 121.3(3)
C20 C15 C14 121.4(3)
C20 C15 C16 117.3(3)
C15 C16 H16 119.3
C17 C16 C15 121.4(4)
C17 C16 H16 119.3
C16 C17 H17 120.0
C18 C17 C16 119.9(4)
C18 C17 H17 120.0
C17 C18 H18 120.0
C19 C18 C17 120.0(4)
C19 C18 H18 120.0
C18 C19 H19 119.8
C18 C19 C20 120.3(4)
C20 C19 H19 119.8
C15 C20 C19 121.1(4)
C15 C20 H20 119.4
C19 C20 H20 119.4
C29 C28 P1 120.6(2)
C33 C28 P1 121.6(3)
C33 C28 C29 117.7(3)
C28 C29 H29 119.9
C28 C29 C30 120.3(4)
C30 C29 H29 119.9
C29 C30 H30 119.6
C31 C30 C29 120.7(4)
C31 C30 H30 119.6
C30 C31 H31 120.2
C30 C31 C32 119.7(4)
C32 C31 H31 120.2
C31 C32 H32 119.8
C31 C32 C33 120.4(4)
C33 C32 H32 119.8
C28 C33 C32 121.1(4)
C28 C33 H33 119.5
C32 C33 H33 119.5
C35 C34 P2 117.3(2)
C39 C34 P2 124.7(2)
C39 C34 C35 118.1(3)
C34 C35 H35 119.4
C34 C35 C36 121.1(3)
C36 C35 H35 119.4
C35 C36 H36 120.1
C37 C36 C35 119.8(3)
C37 C36 H36 120.1
C36 C37 H37 120.0
C36 C37 C38 120.0(3)
C38 C37 H37 120.0
C37 C38 H38 120.0
C37 C38 C39 120.1(3)
C39 C38 H38 120.0
C34 C39 C38 120.9(3)
C34 C39 H39 119.5
C38 C39 H39 119.5
N2 C21_1 H21A_1 107.7
N2 C21_1 H21B_1 107.7
H21A_1 C21_1 H21B_1 107.1
C22_1 C21_1 N2 118.4(14)
C22_1 C21_1 H21A_1 107.7
C22_1 C21_1 H21B_1 107.7
C23_1 C22_1 C21_1 120.2(7)
C23_1 C22_1 C27_1 118.2(7)
C27_1 C22_1 C21_1 121.5(8)
C22_1 C23_1 H23_1 119.0
C22_1 C23_1 C24_1 121.9(8)
C24_1 C23_1 H23_1 119.0
C23_1 C24_1 H24_1 120.1
C25_1 C24_1 C23_1 119.8(9)
C25_1 C24_1 H24_1 120.1
C24_1 C25_1 H25_1 120.0
C24_1 C25_1 C26_1 119.9(10)
C26_1 C25_1 H25_1 120.0
C25_1 C26_1 H26_1 120.1
C27_1 C26_1 C25_1 119.7(9)
C27_1 C26_1 H26_1 120.1
C22_1 C27_1 H27_1 119.8
C26_1 C27_1 C22_1 120.4(8)
C26_1 C27_1 H27_1 119.8
N2 C21_2 H21A_2 108.8
N2 C21_2 H21B_2 108.8
N2 C21_2 C22_2 113.9(15)
H21A_2 C21_2 H21B_2 107.7
C22_2 C21_2 H21A_2 108.8
C22_2 C21_2 H21B_2 108.8
C23_2 C22_2 C21_2 121.1(7)
C23_2 C22_2 C27_2 118.1(7)
C27_2 C22_2 C21_2 120.8(7)
C22_2 C23_2 H23_2 118.9
C22_2 C23_2 C24_2 122.3(8)
C24_2 C23_2 H23_2 118.9
C23_2 C24_2 H24_2 120.2
C25_2 C24_2 C23_2 119.5(9)
C25_2 C24_2 H24_2 120.2
C24_2 C25_2 H25_2 120.2
C24_2 C25_2 C26_2 119.5(10)
C26_2 C25_2 H25_2 120.2
C25_2 C26_2 H26_2 119.8
C27_2 C26_2 C25_2 120.3(9)
C27_2 C26_2 H26_2 119.8
C22_2 C27_2 H27_2 120.0
C26_2 C27_2 C22_2 120.0(8)
C26_2 C27_2 H27_2 120.0

loop_
_geom_bond_atom_site_label_1
_geom_bond_atom_site_label_2
_geom_bond_distance
Fe1 Fe2 2.5625(5)
Fe1 S1 2.2264(8)
Fe1 S2 2.2374(8)
Fe1 P1 2.1960(8)
Fe1 P2 2.1956(8)
Fe1 C1 1.740(3)
Fe2 S1 2.2599(8)
Fe2 S2 2.2695(8)
Fe2 C2 1.778(4)
Fe2 C3 1.765(4)
Fe2 C4 1.768(4)
S1 C5A 1.858(12)
S1 C5B 1.780(16)
S2 C7A 1.891(9)
S2 C7B 1.767(11)
P1 C11 1.858(3)
P1 C13 1.860(3)
P1 C28 1.835(3)
P2 C10 1.848(3)
P2 C12 1.855(3)
P2 C34 1.830(3)
O1 C1 1.147(3)
O2 C2 1.130(4)
O3 C3 1.148(4)
O4 C4 1.147(4)
N1 C10 1.461(3)
N1 C11 1.451(4)
N1 C14 1.469(4)
N2 C12 1.463(3)
N2 C13 1.459(4)
N2 C21_1 1.563(15)
N2 C21_2 1.395(19)
C5A H5AA 0.9900
C5A H5AB 0.9900
C5A C6A 1.525(11)
C6A C7A 1.510(11)
C6A C8A 1.541(11)
C6A C9A 1.543(12)
C7A H7AA 0.9900
C7A H7AB 0.9900
C8A H8AA 0.9800
C8A H8AB 0.9800
C8A H8AC 0.9800
C9A H9AA 0.9800
C9A H9AB 0.9800
C9A H9AC 0.9800
C5B H5BA 0.9900
C5B H5BB 0.9900
C5B C6B 1.542(12)
C6B C7B 1.511(13)
C6B C8B 1.544(13)
C6B C9B 1.547(14)
C7B H7BA 0.9900
C7B H7BB 0.9900
C8B H8BA 0.9800
C8B H8BB 0.9800
C8B H8BC 0.9800
C9B H9BA 0.9800
C9B H9BB 0.9800
C9B H9BC 0.9800
C10 H10A 0.9900
C10 H10B 0.9900
C11 H11A 0.9900
C11 H11B 0.9900
C12 H12A 0.9900
C12 H12B 0.9900
C13 H13A 0.9900
C13 H13B 0.9900
C14 H14A 0.9900
C14 H14B 0.9900
C14 C15 1.501(5)
C15 C16 1.384(4)
C15 C20 1.375(4)
C16 H16 0.9500
C16 C17 1.378(5)
C17 H17 0.9500
C17 C18 1.358(5)
C18 H18 0.9500
C18 C19 1.356(6)
C19 H19 0.9500
C19 C20 1.381(6)
C20 H20 0.9500
C28 C29 1.380(4)
C28 C33 1.367(4)
C29 H29 0.9500
C29 C30 1.387(5)
C30 H30 0.9500
C30 C31 1.345(6)
C31 H31 0.9500
C31 C32 1.349(6)
C32 H32 0.9500
C32 C33 1.382(5)
C33 H33 0.9500
C34 C35 1.381(4)
C34 C39 1.372(4)
C35 H35 0.9500
C35 C36 1.386(4)
C36 H36 0.9500
C36 C37 1.363(5)
C37 H37 0.9500
C37 C38 1.366(5)
C38 H38 0.9500
C38 C39 1.386(4)
C39 H39 0.9500
C21_1 H21A_1 0.9900
C21_1 H21B_1 0.9900
C21_1 C22_1 1.499(8)
C22_1 C23_1 1.372(9)
C22_1 C27_1 1.396(9)
C23_1 H23_1 0.9500
C23_1 C24_1 1.384(8)
C24_1 H24_1 0.9500
C24_1 C25_1 1.348(12)
C25_1 H25_1 0.9500
C25_1 C26_1 1.411(13)
C26_1 H26_1 0.9500
C26_1 C27_1 1.373(12)
C27_1 H27_1 0.9500
C21_2 H21A_2 0.9900
C21_2 H21B_2 0.9900
C21_2 C22_2 1.498(8)
C22_2 C23_2 1.372(9)
C22_2 C27_2 1.396(9)
C23_2 H23_2 0.9500
C23_2 C24_2 1.386(8)
C24_2 H24_2 0.9500
C24_2 C25_2 1.349(12)
C25_2 H25_2 0.9500
C25_2 C26_2 1.413(14)
C26_2 H26_2 0.9500
C26_2 C27_2 1.372(12)
C27_2 H27_2 0.9500

loop_
_geom_torsion_atom_site_label_1
_geom_torsion_atom_site_label_2
_geom_torsion_atom_site_label_3
_geom_torsion_atom_site_label_4
_geom_torsion
C5B_b S1 C5A_a C6A_a -53(2)
Fe1 S1 C5A C6A 62.0(9)
Fe1 S1 C5B C6B 10.0(11)
Fe1 S2 C7A C6A -69.1(8)
Fe1 S2 C7B C6B -6.1(12)
Fe1 P1 C11 N1 -74.1(2)
Fe1 P1 C13 N2 7.4(2)
Fe1 P1 C28 C29 -91.6(3)
Fe1 P1 C28 C33 84.9(3)
Fe1 P2 C10 N1 68.4(2)
Fe1 P2 C12 N2 -14.6(2)
Fe1 P2 C34 C35 47.4(2)
Fe1 P2 C34 C39 -134.7(2)
Fe2 S1 C5A C6A -15.2(10)
Fe2 S1 C5B C6B -63.6(10)
Fe2 S2 C7A C6A 5.7(9)
Fe2 S2 C7B C6B 69.1(10)
S1 C5A C6A C7A -47.2(12)
S1 C5A C6A C8A -165.4(7)
S1 C5A C6A C9A 78.6(11)
S1 C5B C6B C7B 44.1(15)
S1 C5B C6B C8B -79.2(13)
S1 C5B C6B C9B 164.3(9)
P1 C28 C29 C30 178.4(3)
P1 C28 C33 C32 -178.6(3)
P2 C34 C35 C36 176.6(2)
P2 C34 C39 C38 -176.9(3)
N1 C14 C15 C16 -52.7(4)
N1 C14 C15 C20 130.0(3)
N2 C21_1 C22_1 C23_1 -96(2)
N2 C21_1 C22_1 C27_1 83(2)
N2 C21_2 C22_2 C23_2 -97(2)
N2 C21_2 C22_2 C27_2 82(3)
C5A S1 C5B C6B 82(3)
C5A C6A C7A S2 52.0(12)
C7A S2 C7B C6B -54.0(12)
C8A C6A C7A S2 168.6(6)
C9A C6A C7A S2 -74.7(10)
C5B C6B C7B S2 -44.7(15)
C7B S2 C7A C6A 70.7(13)
C8B C6B C7B S2 78.2(12)
C9B C6B C7B S2 -164.4(9)
C10 P2 C12 N2 108.7(2)
C10 P2 C34 C35 -77.2(2)
C10 P2 C34 C39 100.8(3)
C10 N1 C11 P1 67.9(3)
C10 N1 C14 C15 -71.5(3)
C11 P1 C13 N2 -113.6(2)
C11 P1 C28 C29 33.3(3)
C11 P1 C28 C33 -150.2(3)
C11 N1 C10 P2 -65.1(3)
C11 N1 C14 C15 161.3(2)
C12 P2 C10 N1 -55.9(2)
C12 P2 C34 C35 -179.5(2)
C12 P2 C34 C39 -1.5(3)
C12 N2 C13 P1 65.1(3)
C12 N2 C21_1 C22_1 49.2(10)
C12 N2 C21_2 C22_2 75.3(10)
C13 P1 C11 N1 49.9(2)
C13 P1 C28 C29 135.9(3)
C13 P1 C28 C33 -47.6(3)
C13 N2 C12 P2 -61.3(3)
C13 N2 C21_1 C22_1 -81.1(8)
C13 N2 C21_2 C22_2 -61.0(10)
C14 N1 C10 P2 169.0(2)
C14 N1 C11 P1 -166.23(19)
C14 C15 C16 C17 -176.3(3)
C14 C15 C20 C19 176.3(3)
C15 C16 C17 C18 -0.3(6)
C16 C15 C20 C19 -1.0(5)
C16 C17 C18 C19 -0.6(6)
C17 C18 C19 C20 0.7(7)
C18 C19 C20 C15 0.2(6)
C20 C15 C16 C17 1.1(5)
C28 P1 C11 N1 156.08(19)
C28 P1 C13 N2 141.8(2)
C28 C29 C30 C31 -0.3(7)
C29 C28 C33 C32 -2.0(6)
C29 C30 C31 C32 -1.1(8)
C30 C31 C32 C33 0.9(8)
C31 C32 C33 C28 0.7(7)
C33 C28 C29 C30 1.8(6)
C34 P2 C10 N1 -162.6(2)
C34 P2 C12 N2 -150.5(2)
C34 C35 C36 C37 0.9(5)
C35 C34 C39 C38 1.0(5)
C35 C36 C37 C38 0.3(5)
C36 C37 C38 C39 -0.8(6)
C37 C38 C39 C34 0.1(5)
C39 C34 C35 C36 -1.5(4)
C21_1 N2 C12 P2 172.6(5)
C21_1 N2 C13 P1 -165.4(5)
C21_1 N2 C21_2 C22_2 -47(3)
C21_1 C22_1 C23_1 C24_1 179.8(19)
C21_1 C22_1 C27_1 C26_1 178.9(17)
C22_1 C23_1 C24_1 C25_1 -1(3)
C23_1 C22_1 C27_1 C26_1 -2(3)
C23_1 C24_1 C25_1 C26_1 1(2)
C24_1 C25_1 C26_1 C27_1 -2.7(19)
C25_1 C26_1 C27_1 C22_1 3(2)
C27_1 C22_1 C23_1 C24_1 1(3)
C21_2 N2 C12 P2 159.8(5)
C21_2 N2 C13 P1 -162.0(6)
C21_2 N2 C21_1 C22_1 111(4)
C21_2 C22_2 C23_2 C24_2 176(2)
C21_2 C22_2 C27_2 C26_2 -173.6(17)
C22_2 C23_2 C24_2 C25_2 -2(3)
C23_2 C22_2 C27_2 C26_2 6(3)
C23_2 C24_2 C25_2 C26_2 5(2)
C24_2 C25_2 C26_2 C27_2 -2(2)
C25_2 C26_2 C27_2 C22_2 -3(2)
C27_2 C22_2 C23_2 C24_2 -3(4)
